data_4345213
loop_
_publ_author_name
'Enakieva, Yulia Yu'
'Volostnykh, Marina V.'
'Nefedov, Sergey E.'
'Kirakosyan, Gayane A.'
'Gorbunova, Yulia G.'
'Tsivadze, Aslan Yu'
'Bessmertnykh-Lemeune, Alla G'
'Stern, Christine'
'Guilard, Roger'

_publ_section_title
;
 Gallium(III) and Indium(III) Complexes with meso-Monophosphorylated
 Porphyrins: Synthesis and Structure. A First Example of Dimers Formed by
 the Self-Assembly of meso-Porphyrinylphosphonic Acid Monoester.
;
_journal_issue 5
_journal_name_full 'Inorganic chemistry'
_journal_page_first 3055
_journal_page_last 3070
_journal_paper_doi 10.1021/acs.inorgchem.6b03160
_journal_volume 56
_journal_year 2017
_chemical_formula_sum 'C34 H24 Br Cl0 Ga N4'
_chemical_formula_weight 638.20
_space_group_crystal_system monoclinic
_space_group_IT_number 15
_space_group_name_Hall '-I 2ya'
_space_group_name_H-M_alt 'I 1 2/a 1'
_symmetry_space_group_name_Hall '-I 2ya'
_symmetry_space_group_name_H-M 'I 1 2/a 1'
_atom_sites_solution_hydrogens geom
_audit_creation_method SHELXL-2014/7
_cell_angle_alpha 90
_cell_angle_beta 93.187(4)
_cell_angle_gamma 90
_cell_formula_units_Z 8
_cell_length_a 23.741(4)
_cell_length_b 8.2881(12)
_cell_length_c 37.026(5)
_cell_measurement_reflns_used 2591
_cell_measurement_temperature 150(2)
_cell_measurement_theta_max 20.56
_cell_measurement_theta_min 2.20
_cell_volume 7274.3(19)
_computing_structure_refinement 'SHELXL-2014/7 (Sheldrick, 2014)'
_diffrn_ambient_temperature 150(2)
_diffrn_measured_fraction_theta_full 0.997
_diffrn_measured_fraction_theta_max 0.997
_diffrn_measurement_device_type 'Bruker APEX-II CCD'
_diffrn_measurement_method '\f and \w scans'
_diffrn_radiation_type MoK\a
_diffrn_radiation_wavelength 0.71073
_diffrn_reflns_av_R_equivalents 0.1469
_diffrn_reflns_av_unetI/netI 0.1429
_diffrn_reflns_Laue_measured_fraction_full 0.997
_diffrn_reflns_Laue_measured_fraction_max 0.997
_diffrn_reflns_limit_h_max 30
_diffrn_reflns_limit_h_min -30
_diffrn_reflns_limit_k_max 10
_diffrn_reflns_limit_k_min -10
_diffrn_reflns_limit_l_max 47
_diffrn_reflns_limit_l_min -47
_diffrn_reflns_number 33310
_diffrn_reflns_point_group_measured_fraction_full 0.997
_diffrn_reflns_point_group_measured_fraction_max 0.997
_diffrn_reflns_theta_full 25.242
_diffrn_reflns_theta_max 27.000
_diffrn_reflns_theta_min 2.603
_exptl_absorpt_coefficient_mu 1.879
_exptl_absorpt_correction_T_max 0.642
_exptl_absorpt_correction_T_min 0.601
_exptl_absorpt_correction_type multi-scan
_exptl_absorpt_process_details sadabs
_exptl_crystal_colour red
_exptl_crystal_density_diffrn 1.166
_exptl_crystal_description prizm
_exptl_crystal_F_000 2576
_exptl_crystal_size_max 0.240
_exptl_crystal_size_mid 0.220
_exptl_crystal_size_min 0.200
_refine_diff_density_max 1.138
_refine_diff_density_min -0.968
_refine_diff_density_rms 0.106
_refine_ls_extinction_method none
_refine_ls_goodness_of_fit_ref 1.003
_refine_ls_hydrogen_treatment constr
_refine_ls_matrix_type full
_refine_ls_number_parameters 344
_refine_ls_number_reflns 7919
_refine_ls_number_restraints 1
_refine_ls_restrained_S_all 1.003
_refine_ls_R_factor_all 0.1471
_refine_ls_R_factor_gt 0.0664
_refine_ls_shift/su_max 0.000
_refine_ls_shift/su_mean 0.000
_refine_ls_structure_factor_coef Fsqd
_refine_ls_weighting_details 'w=1/[\s^2^(Fo^2^)+(0.0900P)^2^] where P=(Fo^2^+2Fc^2^)/3'
_refine_ls_weighting_scheme calc
_refine_ls_wR_factor_gt 0.1610
_refine_ls_wR_factor_ref 0.1922
_reflns_Friedel_coverage 0.000
_reflns_number_gt 3820
_reflns_number_total 7919
_reflns_threshold_expression 'I > 2\s(I)'
_cod_data_source_file ic6b03160_si_005.cif
_cod_data_source_block gabrme
_cod_depositor_comments 'Adding full bibliography for 4345212--4345213.cif.'
_cod_original_cell_volume 7274.1(19)
_cod_database_code 4345213
_shelx_shelxl_version_number 2014/7
_shelx_space_group_comment
;
The symmetry employed for this shelxl refinement is uniquely defined
by the following loop, which should always be used as a source of
symmetry information in preference to the above space-group names.
They are only intended as comments.
;
_shelx_estimated_absorpt_t_min 0.661
_shelx_estimated_absorpt_t_max 0.705

loop_
_space_group_symop_operation_xyz
'x, y, z'
'-x+1/2, y, -z'
'x+1/2, y+1/2, z+1/2'
'-x+1, y+1/2, -z+1/2'
'-x, -y, -z'
'x-1/2, -y, z'
'-x+1/2, -y+1/2, -z+1/2'
'x, -y+1/2, z+1/2'

loop_
_atom_site_label
_atom_site_type_symbol
_atom_site_fract_x
_atom_site_fract_y
_atom_site_fract_z
_atom_site_U_iso_or_equiv
_atom_site_adp_type
_atom_site_occupancy
_atom_site_site_symmetry_order
_atom_site_calc_flag
_atom_site_refinement_flags_posn
_atom_site_refinement_flags_adp
_atom_site_refinement_flags_occupancy
_atom_site_disorder_assembly
_atom_site_disorder_group
Ga1 Ga 0.33433(3) 0.78621(8) 0.21097(2) 0.0338(2) Uani 1 1 d . . . . .
Br1 Br 0.39825(3) 0.63656(8) 0.17597(2) 0.0433(2) Uani 1 1 d . . . . .
N1 N 0.3864(2) 0.9265(6) 0.24274(15) 0.0382(13) Uani 1 1 d . . . . .
N2 N 0.3311(2) 0.6358(6) 0.25395(14) 0.0364(13) Uani 1 1 d . . . . .
N3 N 0.2609(2) 0.6918(6) 0.19054(15) 0.0363(13) Uani 1 1 d . . . . .
N4 N 0.3164(2) 0.9804(6) 0.17993(15) 0.0399(14) Uani 1 1 d . . . . .
C1 C 0.4019(3) 1.0841(8) 0.2368(2) 0.0458(18) Uani 1 1 d . . . . .
C2 C 0.4471(3) 1.1285(9) 0.2619(2) 0.055(2) Uani 1 1 d . . . . .
H2A H 0.4648 1.2312 0.2635 0.066 Uiso 1 1 calc R U . . .
C3 C 0.4601(3) 1.0031(9) 0.2825(2) 0.0481(19) Uani 1 1 d . . . . .
H3A H 0.4896 0.9974 0.3009 0.058 Uiso 1 1 calc R U . . .
C4 C 0.4211(3) 0.8753(8) 0.27199(18) 0.0388(16) Uani 1 1 d . . . . .
C5 C 0.4160(3) 0.7269(8) 0.28882(18) 0.0388(16) Uani 1 1 d . . . . .
C6 C 0.4559(3) 0.6844(8) 0.32096(18) 0.0397(17) Uani 1 1 d . . . . .
C7 C 0.4594(3) 0.7767(10) 0.3523(2) 0.057(2) Uani 1 1 d . . . . .
H7A H 0.4371 0.8717 0.3534 0.069 Uiso 1 1 calc R U . . .
C8 C 0.4941(4) 0.7349(11) 0.3818(2) 0.072(3) Uani 1 1 d . . . . .
H8A H 0.4945 0.7976 0.4033 0.087 Uiso 1 1 calc R U . . .
C9 C 0.5287(4) 0.5991(11) 0.3798(2) 0.070(3) Uani 1 1 d . . . . .
C10 C 0.5673(5) 0.5433(15) 0.4119(3) 0.135(5) Uani 1 1 d . . . . .
H10A H 0.5652 0.6206 0.4318 0.203 Uiso 1 1 calc R U . . .
H10B H 0.5551 0.4368 0.4199 0.203 Uiso 1 1 calc R U . . .
H10C H 0.6062 0.5368 0.4045 0.203 Uiso 1 1 calc R U . . .
C11 C 0.5253(3) 0.5116(11) 0.3499(2) 0.065(2) Uani 1 1 d . . . . .
H11A H 0.5478 0.4171 0.3490 0.077 Uiso 1 1 calc R U . . .
C12 C 0.4904(3) 0.5503(9) 0.3198(2) 0.053(2) Uani 1 1 d . . . . .
H12A H 0.4902 0.4854 0.2986 0.064 Uiso 1 1 calc R U . . .
C13 C 0.3715(3) 0.6195(8) 0.28173(18) 0.0383(16) Uani 1 1 d . . . . .
C14 C 0.3577(3) 0.4870(8) 0.30389(19) 0.0408(17) Uani 1 1 d . . . . .
H14A H 0.3790 0.4503 0.3248 0.049 Uiso 1 1 calc R U . . .
C15 C 0.3091(3) 0.4226(8) 0.29004(18) 0.0415(17) Uani 1 1 d . . . . .
H15A H 0.2894 0.3333 0.2993 0.050 Uiso 1 1 calc R U . . .
C16 C 0.2928(3) 0.5159(7) 0.25834(17) 0.0325(15) Uani 1 1 d . . . . .
C17 C 0.2474(2) 0.4809(7) 0.23524(17) 0.0327(15) Uani 1 1 d . . . . .
H17A H 0.2234 0.3958 0.2421 0.039 Uiso 1 1 calc R U . . .
C18 C 0.2332(3) 0.5576(7) 0.20285(18) 0.0345(15) Uani 1 1 d . . . . .
C19 C 0.1892(3) 0.5104(8) 0.17726(19) 0.0399(17) Uani 1 1 d . . . . .
H19A H 0.1631 0.4250 0.1800 0.048 Uiso 1 1 calc R U . . .
C20 C 0.1915(3) 0.6069(8) 0.14922(19) 0.0428(18) Uani 1 1 d . . . . .
H20A H 0.1683 0.6001 0.1275 0.051 Uiso 1 1 calc R U . . .
C21 C 0.2348(3) 0.7240(9) 0.15693(19) 0.0447(17) Uani 1 1 d . . . . .
C22 C 0.2465(3) 0.8624(9) 0.13626(19) 0.0483(18) Uani 1 1 d . . . . .
C23 C 0.2154(5) 0.8803(15) 0.0997(3) 0.1022(19) Uani 1 1 d . . . . .
C24 C 0.2453(10) 0.927(3) 0.0716(5) 0.1022(19) Uani 0.5 1 d . . P A 1
H24A H 0.2848 0.9441 0.0750 0.123 Uiso 0.5 1 calc R U P A 1
C25 C 0.2193(9) 0.948(3) 0.0392(5) 0.1022(19) Uani 0.5 1 d . . P A 1
H25A H 0.2389 0.9991 0.0206 0.123 Uiso 0.5 1 calc R U P A 1
C24A C 0.2368(10) 0.779(3) 0.0698(5) 0.1022(19) Uani 0.5 1 d . . P A 2
H24B H 0.2699 0.7150 0.0731 0.123 Uiso 0.5 1 calc R U P A 2
C25A C 0.2046(9) 0.783(3) 0.0361(5) 0.1022(19) Uani 0.5 1 d . . P A 2
H25B H 0.2147 0.7149 0.0169 0.123 Uiso 0.5 1 calc R U P A 2
C26 C 0.1565(5) 0.8901(15) 0.0312(2) 0.1022(19) Uani 1 1 d D . . . .
C27 C 0.1282(4) 0.8979(14) -0.0045(2) 0.1022(19) Uani 1 1 d D . . . .
H27A H 0.1561 0.9162 -0.0226 0.153 Uiso 1 1 calc R U . . .
H27B H 0.1009 0.9867 -0.0053 0.153 Uiso 1 1 calc R U . . .
H27C H 0.1084 0.7960 -0.0097 0.153 Uiso 1 1 calc R U . . .
C28 C 0.1333(5) 0.9157(13) 0.0612(3) 0.100(4) Uani 1 1 d . . . . .
H28A H 0.0942 0.9407 0.0597 0.120 Uiso 1 1 calc R U . . .
C29 C 0.1600(5) 0.9104(12) 0.0960(3) 0.102(4) Uani 1 1 d . . . . .
H29A H 0.1389 0.9280 0.1167 0.122 Uiso 1 1 calc R U . . .
C30 C 0.2816(3) 0.9831(9) 0.1483(2) 0.0492(19) Uani 1 1 d . . . . .
C31 C 0.2847(3) 1.1430(10) 0.1324(3) 0.066(2) Uani 1 1 d . . . . .
H31A H 0.2656 1.1768 0.1105 0.080 Uiso 1 1 calc R U . . .
C32 C 0.3183(4) 1.2331(10) 0.1535(2) 0.069(3) Uani 1 1 d . . . . .
H32A H 0.3271 1.3436 0.1498 0.083 Uiso 1 1 calc R U . . .
C33 C 0.3392(3) 1.1341(9) 0.1827(2) 0.0509(19) Uani 1 1 d . . . . .
C34 C 0.3778(3) 1.1812(8) 0.2099(2) 0.051(2) Uani 1 1 d . . . . .
H34A H 0.3889 1.2913 0.2101 0.062 Uiso 1 1 calc R U . . .

loop_
_atom_site_aniso_label
_atom_site_aniso_U_11
_atom_site_aniso_U_22
_atom_site_aniso_U_33
_atom_site_aniso_U_23
_atom_site_aniso_U_13
_atom_site_aniso_U_12
Ga1 0.0326(4) 0.0254(4) 0.0429(4) -0.0006(3) -0.0015(3) -0.0007(3)
Br1 0.0434(4) 0.0342(4) 0.0526(5) -0.0023(3) 0.0059(3) 0.0029(3)
N1 0.035(3) 0.030(3) 0.049(4) -0.003(3) -0.002(3) -0.005(2)
N2 0.039(3) 0.028(3) 0.042(3) -0.007(3) -0.004(3) -0.002(3)
N3 0.032(3) 0.027(3) 0.049(4) 0.003(3) 0.000(3) 0.002(2)
N4 0.042(3) 0.027(3) 0.050(4) 0.006(3) 0.000(3) -0.003(3)
C1 0.042(4) 0.021(3) 0.075(5) -0.006(4) 0.008(4) -0.008(3)
C2 0.056(5) 0.034(4) 0.074(6) -0.018(4) 0.002(4) -0.015(4)
C3 0.040(4) 0.043(4) 0.062(5) -0.015(4) 0.003(4) -0.012(3)
C4 0.033(4) 0.036(4) 0.047(4) -0.009(3) 0.003(3) -0.007(3)
C5 0.036(4) 0.036(4) 0.045(4) -0.012(3) -0.003(3) 0.002(3)
C6 0.031(4) 0.042(4) 0.045(4) -0.010(3) -0.003(3) 0.003(3)
C7 0.053(5) 0.052(5) 0.065(5) -0.017(4) -0.023(4) 0.016(4)
C8 0.073(6) 0.076(6) 0.065(6) -0.018(5) -0.029(5) 0.012(5)
C9 0.064(6) 0.072(6) 0.070(6) 0.002(5) -0.035(5) 0.006(5)
C10 0.140(10) 0.131(11) 0.124(10) -0.016(9) -0.091(9) 0.028(9)
C11 0.061(6) 0.059(6) 0.071(6) 0.008(5) -0.014(5) 0.021(4)
C12 0.045(5) 0.044(5) 0.071(6) -0.001(4) 0.009(4) 0.003(4)
C13 0.044(4) 0.032(4) 0.039(4) -0.006(3) -0.003(3) 0.007(3)
C14 0.046(4) 0.032(4) 0.043(4) -0.001(3) -0.008(3) -0.002(3)
C15 0.056(5) 0.024(3) 0.044(4) -0.002(3) -0.003(3) 0.001(3)
C16 0.032(4) 0.024(3) 0.041(4) -0.002(3) -0.002(3) 0.001(3)
C17 0.029(4) 0.023(3) 0.045(4) 0.002(3) 0.002(3) -0.001(3)
C18 0.035(4) 0.020(3) 0.047(4) -0.004(3) -0.004(3) 0.008(3)
C19 0.039(4) 0.025(4) 0.055(5) 0.000(3) -0.005(3) -0.005(3)
C20 0.038(4) 0.041(4) 0.047(4) -0.008(4) -0.016(3) 0.006(3)
C21 0.037(4) 0.049(4) 0.047(5) 0.002(4) -0.005(3) 0.002(4)
C22 0.049(5) 0.049(5) 0.047(4) 0.005(4) 0.000(4) 0.000(4)
C23 0.120(5) 0.131(5) 0.052(3) 0.008(3) -0.018(3) 0.030(4)
C24 0.120(5) 0.131(5) 0.052(3) 0.008(3) -0.018(3) 0.030(4)
C25 0.120(5) 0.131(5) 0.052(3) 0.008(3) -0.018(3) 0.030(4)
C24A 0.120(5) 0.131(5) 0.052(3) 0.008(3) -0.018(3) 0.030(4)
C25A 0.120(5) 0.131(5) 0.052(3) 0.008(3) -0.018(3) 0.030(4)
C26 0.120(5) 0.131(5) 0.052(3) 0.008(3) -0.018(3) 0.030(4)
C27 0.120(5) 0.131(5) 0.052(3) 0.008(3) -0.018(3) 0.030(4)
C28 0.104(8) 0.093(8) 0.094(8) -0.027(7) -0.057(7) 0.042(6)
C29 0.110(8) 0.099(8) 0.090(7) -0.053(6) -0.052(6) 0.063(7)
C30 0.049(5) 0.044(5) 0.054(5) 0.014(4) 0.001(4) -0.001(4)
C31 0.052(5) 0.056(5) 0.089(7) 0.031(5) -0.016(5) -0.004(4)
C32 0.065(6) 0.047(5) 0.093(7) 0.037(5) -0.009(5) -0.004(4)
C33 0.044(4) 0.031(4) 0.078(6) 0.001(4) 0.005(4) 0.001(3)
C34 0.050(5) 0.023(4) 0.082(6) 0.013(4) 0.009(4) -0.008(3)

loop_
_atom_type_symbol
_atom_type_description
_atom_type_scat_dispersion_real
_atom_type_scat_dispersion_imag
_atom_type_scat_source
C C 0.0033 0.0016 'International Tables Vol C Tables 4.2.6.8 and 6.1.1.4'
H H 0.0000 0.0000 'International Tables Vol C Tables 4.2.6.8 and 6.1.1.4'
N N 0.0061 0.0033 'International Tables Vol C Tables 4.2.6.8 and 6.1.1.4'
Cl Cl 0.1484 0.1585 'International Tables Vol C Tables 4.2.6.8 and 6.1.1.4'
Ga Ga 0.2307 1.6083 'International Tables Vol C Tables 4.2.6.8 and 6.1.1.4'
Br Br -0.2901 2.4595 'International Tables Vol C Tables 4.2.6.8 and 6.1.1.4'

loop_
_geom_angle_atom_site_label_1
_geom_angle_atom_site_label_2
_geom_angle_atom_site_label_3
_geom_angle
N4 Ga1 N3 86.9(2)
N4 Ga1 N1 88.6(2)
N3 Ga1 N1 157.9(2)
N4 Ga1 N2 157.8(2)
N3 Ga1 N2 89.2(2)
N1 Ga1 N2 86.9(2)
N4 Ga1 Br1 103.04(16)
N3 Ga1 Br1 99.01(15)
N1 Ga1 Br1 103.14(15)
N2 Ga1 Br1 99.13(15)
C1 N1 C4 105.2(5)
C1 N1 Ga1 127.6(5)
C4 N1 Ga1 126.4(4)
C16 N2 C13 106.4(5)
C16 N2 Ga1 126.6(4)
C13 N2 Ga1 126.4(4)
C18 N3 C21 104.8(5)
C18 N3 Ga1 127.2(4)
C21 N3 Ga1 126.5(4)
C33 N4 C30 105.0(6)
C33 N4 Ga1 128.6(5)
C30 N4 Ga1 126.1(4)
C34 C1 N1 124.4(6)
C34 C1 C2 125.9(7)
N1 C1 C2 109.7(7)
C3 C2 C1 108.5(7)
C2 C3 C4 107.2(7)
C5 C4 N1 123.9(6)
C5 C4 C3 126.7(7)
N1 C4 C3 109.3(6)
C4 C5 C13 124.4(6)
C4 C5 C6 119.4(6)
C13 C5 C6 115.6(6)
C12 C6 C7 117.5(7)
C12 C6 C5 120.4(6)
C7 C6 C5 122.1(6)
C8 C7 C6 122.0(7)
C7 C8 C9 119.3(8)
C11 C9 C8 118.5(7)
C11 C9 C10 119.3(9)
C8 C9 C10 122.0(9)
C9 C11 C12 123.5(8)
C6 C12 C11 119.2(7)
N2 C13 C5 124.6(6)
N2 C13 C14 109.6(6)
C5 C13 C14 125.5(6)
C15 C14 C13 107.9(6)
C14 C15 C16 106.5(6)
N2 C16 C17 126.0(6)
N2 C16 C15 109.7(5)
C17 C16 C15 124.2(6)
C16 C17 C18 126.1(6)
N3 C18 C17 124.0(6)
N3 C18 C19 110.2(6)
C17 C18 C19 125.8(6)
C20 C19 C18 107.3(6)
C19 C20 C21 108.4(6)
N3 C21 C22 123.4(6)
N3 C21 C20 109.2(6)
C22 C21 C20 127.0(6)
C30 C22 C21 123.6(7)
C30 C22 C23 118.7(8)
C21 C22 C23 117.6(8)
C29 C23 C24 115.0(13)
C29 C23 C24A 113.3(12)
C29 C23 C22 122.7(10)
C24 C23 C22 117.9(13)
C24A C23 C22 116.0(11)
C25 C24 C23 120(2)
C24 C25 C26 121(2)
C25A C24A C23 116.4(19)
C24A C25A C26 120.3(19)
C28 C26 C27 125.5(10)
C28 C26 C25A 111.4(10)
C27 C26 C25A 117.7(12)
C28 C26 C25 103.5(10)
C27 C26 C25 122.9(12)
C26 C28 C29 126.4(10)
C23 C29 C28 119.6(11)
C22 C30 N4 125.9(6)
C22 C30 C31 125.5(7)
N4 C30 C31 108.3(7)
C32 C31 C30 108.7(7)
C31 C32 C33 107.3(7)
C34 C33 N4 123.8(7)
C34 C33 C32 125.4(7)
N4 C33 C32 110.8(7)
C1 C34 C33 126.4(6)

loop_
_geom_bond_atom_site_label_1
_geom_bond_atom_site_label_2
_geom_bond_distance
Ga1 N4 2.010(5)
Ga1 N3 2.019(5)
Ga1 N1 2.025(5)
Ga1 N2 2.026(5)
Ga1 Br1 2.3956(10)
N1 C1 1.378(8)
N1 C4 1.390(8)
N2 C16 1.363(8)
N2 C13 1.373(8)
N3 C18 1.382(8)
N3 C21 1.385(8)
N4 C33 1.385(8)
N4 C30 1.395(9)
C1 C34 1.379(10)
C1 C2 1.431(10)
C2 C3 1.315(10)
C3 C4 1.447(9)
C4 C5 1.387(9)
C5 C13 1.395(9)
C5 C6 1.520(9)
C6 C12 1.382(9)
C6 C7 1.388(9)
C7 C8 1.375(10)
C8 C9 1.398(12)
C9 C11 1.320(11)
C9 C10 1.531(11)
C11 C12 1.391(10)
C13 C14 1.420(9)
C14 C15 1.347(9)
C15 C16 1.440(9)
C16 C17 1.369(8)
C17 C18 1.383(8)
C18 C19 1.426(8)
C19 C20 1.314(9)
C20 C21 1.432(9)
C21 C22 1.415(10)
C22 C30 1.362(10)
C22 C23 1.511(11)
C23 C29 1.338(13)
C23 C24 1.35(2)
C23 C24A 1.50(2)
C24 C25 1.33(2)
C25 C26 1.58(2)
C24A C25A 1.42(2)
C25A C26 1.45(2)
C26 C28 1.286(13)
C26 C27 1.4506(10)
C28 C29 1.404(12)
C30 C31 1.453(10)
C31 C32 1.317(11)
C32 C33 1.427(10)
C33 C34 1.378(10)
